data_1528528
loop_
_publ_author_name
'Godin, B.'
'Chen Ya-Guang'
'Vaissermann, J.'
'Gouzerh, P.'
'Verdaguer, M.'
'Ruhlmann, L.'

_publ_section_title
;
 Coordination chemistry of the hexavacant tungstophosphate (H2 P2 W12
 O48)12- with Fe(III) ions: towards structures of increasing size and
 complexity
;
_journal_name_full 'Angew. Chem. Int. ed.'
_journal_page_first 3072
_journal_page_last 3075
_journal_volume 44
_journal_year 2005
_chemical_formula_sum 'Fe27 K3 O248 P8 W49'
_chemical_name_systematic 'Na16 K10 (H55 W49 Fe27 P8 O248) (H2 O)90'
_space_group_IT_number 2
_symmetry_space_group_name_Hall '-P 1'
_symmetry_space_group_name_H-M 'P -1'
_cell_angle_alpha 97.59
_cell_angle_beta 94.326
_cell_angle_gamma 90.813
_cell_formula_units_Z 2
_cell_length_a 21.9605
_cell_length_b 22.4724
_cell_length_c 28.9946
_cell_volume 14138.985
_citation_journal_id_ASTM ACIEF5
_cod_data_source_file Godin_ACIEF5_2005_764.cif
_cod_data_source_block Fe27K3O248P8W49
_cod_original_cell_volume 14138.99
_cod_database_code 1528528

loop_
_symmetry_equiv_pos_as_xyz
x,y,z
-x,-y,-z

loop_
_atom_site_label
_atom_site_type_symbol
_atom_site_fract_x
_atom_site_fract_y
_atom_site_fract_z
_atom_site_occupancy
_atom_site_U_iso_or_equiv
Fe26 Fe+3 0.1964 0.7778 0.154 1 0.0
W24 W+6 0.29539 0.28346 -0.38457 1 0.0
P8 P+5 0.2866 0.8488 -0.4877 1 0.0
O207 O-2 -0.2646 0.8652 0.0343 1 0.0
O236 O-2 0.2949 0.4105 -0.624 1 0.0
O76 O-2 0.3264 0.7994 0.2416 1 0.0
O65 O-2 0.2043 0.4066 -0.309 1 0.0
O154 O-2 0.5782 0.6024 -0.1047 1 0.0
W18 W+6 0.11603 0.35559 -0.29342 1 0.0
O62 O-2 0.3528 0.347 -0.3685 1 0.0
O144 O-2 0.4069 0.4467 -0.3894 1 0.0
O211 O-2 0.2777 0.466 -0.5406 1 0.0
O117 O-2 -0.2168 0.6305 -0.1639 1 0.0
O164 O-2 0.0229 0.59 0.0318 1 0.0
O115 O-2 -0.0824 0.6223 -0.244 1 0.0
W16 W+6 0.1567 1.02546 -0.29157 1 0.0
O206 O-2 0.4622 0.8625 -0.0656 1 0.0
W43 W+6 0.31179 0.7169 0.20919 1 0.0
O59 O-2 0.4189 0.5347 -0.4426 1 0.0
O231 O-2 0.4341 0.7687 -0.4384 1 0.0
O233 O-2 0.3312 0.8472 -0.6191 1 0.0
O137 O-2 0.3194 0.6798 0.2596 1 0.0
O168 O-2 0.0548 0.3181 -0.2739 1 0.0
O18 O-2 0.1151 0.8235 -0.1388 1 0.0
O150 O-2 -0.2632 0.6175 0.039 1 0.0
O184 O-2 0.339 0.2223 -0.3804 1 0.0
O199 O-2 0.0195 0.9416 -0.4074 1 0.0
O28 O-2 0.2816 0.8578 -0.26 1 0.0
O75 O-2 0.3061 0.9081 0.1476 1 0.0
W33 W+6 0.32905 0.92698 0.09076 1 0.0
O81 O-2 0.257 0.8473 -0.015 1 0.0
O12 O-2 0.2637 0.7644 -0.201 1 0.0
P1 P+5 0.2204 0.4201 -0.3613 1 0.0
O52 O-2 0.1254 0.3766 -0.5207 1 0.0
W52 W+6 0.4037 0.7158 -0.1389 0.25 0.0
W34 W+6 0.3634 0.43249 -0.57884 1 0.0
O27 O-2 0.3061 0.8885 -0.35 1 0.0
O68 O-2 0.2478 0.4163 -0.221 1 0.0
W3 W+6 -0.15816 0.762 -0.21996 1 0.0
O153 O-2 -0.0061 0.5517 -0.1242 1 0.0
O208 O-2 0.2177 0.2438 -0.404 1 0.0
O13 O-2 0.3483 0.5659 -0.3726 1 0.0
O214 O-2 0.3583 0.7681 -0.3687 1 0.0
O15 O-2 0.0144 0.759 -0.187 1 0.0
O215 O-2 0.404 1.1056 -0.3657 1 0.0
O174 O-2 -0.122 0.9005 0.1648 1 0.0
O118 O-2 -0.273 0.7105 -0.1088 1 0.0
O177 O-2 0.2614 0.7237 -0.4327 1 0.0
O34 O-2 0.4179 0.9235 -0.457 1 0.0
O44 O-2 0.357 0.5114 -0.5871 1 0.0
O35 O-2 0.2238 1.0225 -0.4705 1 0.0
O205 O-2 -0.104 0.4767 -0.1145 1 0.0
W7 W+6 -0.0606 0.58215 0.02558 1 0.0
W40 W+6 0.06034 0.42895 -0.39771 1 0.0
O243 O-2 0.2096 0.8412 -0.6608 1 0.0
O7 O-2 0.2637 0.6362 -0.2002 1 0.0
W46 W+6 0.2103 0.43359 -0.60991 1 0.0
O47 O-2 0.2158 0.5871 -0.532 1 0.0
O22 O-2 0.3761 0.7005 -0.204 1 0.0
O143 O-2 0.1103 0.775 0.167 1 0.0
O4 O-2 0.134 0.7635 -0.229 1 0.0
W31 W+6 0.34674 1.04769 -0.37637 1 0.0
Fe4 Fe+3 0.4037 0.7158 -0.1389 0.75 0.0
O36 O-2 0.3104 1.0109 -0.5293 1 0.0
W21 W+6 -0.22989 0.63663 -0.10368 1 0.0
O90 O-2 0.3645 0.5901 0.0385 1 0.0
O227 O-2 0.2278 1.0641 -0.2553 1 0.0
Fe19 Fe+3 0.3497 0.7381 -0.4363 1 0.0
O226 O-2 0.5112 0.6762 0.1953 1 0.0
O20 O-2 0.0667 0.718 -0.101 1 0.0
O103 O-2 0.1465 0.6349 0.026 1 0.0
O125 O-2 -0.104 0.7 -0.1718 1 0.0
O234 O-2 0.1624 0.9277 -0.5187 1 0.0
O204 O-2 -0.2289 0.7934 -0.041 1 0.0
O229 O-2 0.2278 0.85 0.1969 1 0.0
O210 O-2 0.0603 0.5062 -0.3686 1 0.0
O201 O-2 0.6001 0.8881 0.0518 1 0.0
O180 O-2 0.2198 0.8283 -0.4803 1 0.0
Fe12 Fe+3 0.294 0.6908 -0.2408 1 0.0
O158 O-2 0.5241 0.8547 -0.4398 1 0.0
O239 O-2 0.1029 0.8765 -0.4582 1 0.0
K3 K+1 0.349 0.4437 0.0282 1 0.0
O167 O-2 0.1927 1.0266 -0.5659 1 0.0
O141 O-2 0.2801 0.4572 -0.3568 1 0.0
P5 P+5 0.4183 0.7428 -0.0192 1 0.0
Fe3 Fe+3 0.2144 0.9045 -0.2478 0.75 0.0
O120 O-2 -0.1639 0.5889 -0.09 1 0.0
O247 O-2 -0.1665 0.8399 -0.0992 1 0.0
O165 O-2 -0.0333 0.6836 0.0104 1 0.0
O73 O-2 0.1654 0.4578 -0.3785 1 0.0
O216 O-2 0.2901 0.9171 -0.487 1 0.0
P3 P+5 -0.0653 0.743 0.0249 1 0.0
O101 O-2 -0.1184 0.7733 0.1521 1 0.0
O219 O-2 0.1975 0.8771 -0.193 1 0.0
O106 O-2 0.4033 0.7726 0.116 1 0.0
O221 O-2 -0.0159 0.4114 -0.4052 1 0.0
O110 O-2 -0.067 0.628 0.0884 1 0.0
O17 O-2 0.1574 0.8564 -0.2915 1 0.0
O105 O-2 0.4097 0.8993 0.1112 1 0.0
O32 O-2 0.3963 0.8512 -0.296 1 0.0
O241 O-2 -0.0793 0.9794 0.0223 1 0.0
O6 O-2 0.1782 0.7118 -0.144 1 0.0
O147 O-2 0.3017 0.6323 -0.5907 1 0.0
O109 O-2 -0.1684 0.6858 0.0909 1 0.0
W4 W+6 0.5201 0.80642 -0.09015 1 0.0
O195 O-2 0.4733 0.6564 -0.1398 1 0.0
Fe11 Fe+3 0.187 0.7911 -0.1712 1 0.0
O178 O-2 0.0983 0.5399 -0.508 1 0.0
O57 O-2 0.3109 0.481 -0.458 1 0.0
O245 O-2 -0.1089 0.9418 -0.1335 1 0.0
O131 O-2 0.4707 0.7774 -0.1428 1 0.0
O166 O-2 0.3435 0.8899 -0.0619 1 0.0
O122 O-2 -0.0867 0.743 -0.25 1 0.0
Fe9 Fe+3 0.2234 0.8327 0.0419 1 0.0
O112 O-2 -0.154 0.7172 -0.0957 1 0.0
O64 O-2 0.2743 0.2976 -0.321 1 0.0
O194 O-2 0.1864 0.5312 -0.1931 1 0.0
O169 O-2 0.2562 0.602 0.076 1 0.0
W27 W+6 0.1816 0.3161 -0.5341 1 0.0
O140 O-2 0.0935 0.2274 -0.4292 1 0.0
W50 W+6 0.1965 0.4821 -0.2482 0.25 0.0
W29 W+6 0.19662 1.04918 -0.4108 1 0.0
Fe18 Fe+3 0.1233 0.6895 -0.2758 1 0.0
O33 O-2 0.4322 0.8745 -0.3825 1 0.0
O116 O-2 -0.1143 0.5723 -0.169 1 0.0
O235 O-2 0.2996 0.819 -0.5356 1 0.0
O107 O-2 0.0663 0.8207 0.078 1 0.0
O134 O-2 0.5548 0.675 -0.0207 1 0.0
O102 O-2 0.0653 0.6974 0.0836 1 0.0
O92 O-2 0.1408 0.8577 0.017 1 0.0
O202 O-2 0.4208 0.4068 -0.613 1 0.0
Fe5 Fe+3 0.3159 0.807 -0.31738 1 0.0
O130 O-2 0.3502 1.0738 -0.2157 1 0.0
O139 O-2 0.1554 0.9711 -0.2471 1 0.0
W44 W+6 -0.09147 0.69197 0.13098 1 0.0
K1 K+1 0.3424 0.2568 0.0281 1 0.0
O191 O-2 0.4331 0.5109 -0.0122 1 0.0
W28 W+6 0.30837 1.02302 -0.25679 1 0.0
O222 O-2 0.1829 1.0583 -0.3461 1 0.0
O11 O-2 0.143 0.7681 -0.417 1 0.0
O84 O-2 0.3792 0.6885 -0.0168 1 0.0
W25 W+6 0.09312 0.9216 -0.39733 1 0.0
O156 O-2 -0.1661 0.8275 0.086 1 0.0
O209 O-2 -0.2937 0.8308 -0.1159 1 0.0
O24 O-2 0.2343 0.7752 -0.344 1 0.0
O159 O-2 -0.1954 0.5543 -0.249 1 0.0
O55 O-2 0.2549 0.5972 -0.4335 1 0.0
O246 O-2 0.1851 0.7041 0.107 1 0.0
O46 O-2 0.1422 0.4587 -0.575 1 0.0
O188 O-2 0.3018 0.7779 0.1472 1 0.0
O126 O-2 -0.0574 0.7722 -0.1051 1 0.0
Fe17 Fe+3 0.1538 0.8067 -0.35172 1 0.0
W2 W+6 -0.20598 0.81637 0.02404 1 0.0
W37 W+6 0.3335 0.31392 -0.50396 1 0.0
W42 W+6 0.44557 0.84688 -0.44508 1 0.0
Fe27 Fe+3 0.3015 0.717 -0.5624 1 0.0
O31 O-2 0.355 1.0216 -0.439 1 0.0
P2 P+5 0.2598 0.4527 -0.4899 1 0.0
O87 O-2 0.3161 0.7082 0.075 1 0.0
O128 O-2 -0.2916 0.5895 -0.1088 1 0.0
O146 O-2 0.369 0.9672 -0.277 1 0.0
O170 O-2 0.2286 0.5745 -0.3454 1 0.0
Fe15 Fe+3 0.3001 0.6497 -0.06603 1 0.0
O95 O-2 0.4527 0.7338 -0.0674 1 0.0
O196 O-2 -0.0342 0.7965 0.006 1 0.0
O14 O-2 0.2676 0.5215 -0.2622 1 0.0
Fe8 Fe+3 0.3043 0.546 -0.31807 1 0.0
O93 O-2 0.3114 0.6529 0.1595 1 0.0
O91 O-2 0.3518 0.7816 -0.123 1 0.0
O85 O-2 0.2658 0.73 -0.0621 1 0.0
O94 O-2 0.4702 0.7525 0.0213 1 0.0
O148 O-2 0.3052 0.3066 -0.2253 1 0.0
Fe24 Fe+3 0.2249 0.6724 0.0474 1 0.0
O56 O-2 0.1185 0.7723 -0.5074 1 0.0
W41 W+6 0.14412 0.28649 -0.41424 1 0.0
O172 O-2 0.5061 0.9188 0.1798 1 0.0
O192 O-2 0.4067 0.4528 -0.5186 1 0.0
O21 O-2 -0.0081 0.8673 -0.133 1 0.0
O189 O-2 0.4955 0.4371 -0.4489 1 0.0
O149 O-2 0.5716 0.8558 -0.1104 1 0.0
W45 W+6 0.2425 0.83152 -0.60885 1 0.0
O190 O-2 0.6026 0.6423 0.0616 1 0.0
O173 O-2 0.3375 0.8249 -0.4501 1 0.0
O83 O-2 0.2351 0.8289 -0.116 1 0.0
O2 O-2 0.1323 0.6335 -0.2249 1 0.0
O63 O-2 0.2246 0.3609 -0.391 1 0.0
O162 O-2 0.3927 0.9808 -0.3621 1 0.0
O135 O-2 0.3835 0.3711 -0.466 1 0.0
K2 K+1 0.1229 0.9728 0.0586 1 0.0
W38 W+6 -0.08908 0.87028 -0.11911 1 0.0
Fe7 Fe+3 0.3004 0.8095 -0.06919 1 0.0
W39 W+6 -0.15291 0.61131 -0.21456 1 0.0
O45 O-2 0.2032 0.3581 -0.5828 1 0.0
Fe1 Fe+3 -0.0232 0.6906 -0.2219 0.75 0.0
O72 O-2 0.0951 0.3524 -0.4215 1 0.0
P6 P+5 0.3342 0.7683 0.1004 1 0.0
Fe16 Fe+3 0.143 0.5483 -0.35192 1 0.0
W1 W+6 0.54183 0.6844 0.04587 1 0.0
O60 O-2 0.343 0.5808 -0.506 1 0.0
W49 W+6 -0.0232 0.6906 -0.2219 0.25 0.0
O89 O-2 0.0518 0.8353 -0.058 1 0.0
O129 O-2 -0.0686 0.8931 -0.0544 1 0.0
Fe25 Fe+3 0.0606 0.6615 0.0148 1 0.0
O82 O-2 0.5632 0.7299 -0.0963 1 0.0
O218 O-2 0.2531 0.751 -0.6128 1 0.0
O86 O-2 0.2111 0.747 0.0178 1 0.0
O230 O-2 0.0999 1.0772 -0.2712 1 0.0
O25 O-2 0.1937 0.8867 -0.379 1 0.0
W22 W+6 0.30942 0.86728 0.20436 1 0.0
O224 O-2 0.4555 0.8394 -0.6086 1 0.0
O142 O-2 -0.0688 0.8845 0.078 1 0.0
O181 O-2 0.2157 0.6851 -0.2827 1 0.0
O133 O-2 -0.1441 0.6143 0.016 1 0.0
O70 O-2 0.0739 0.3994 -0.3392 1 0.0
O38 O-2 0.2448 0.9164 -0.579 1 0.0
O8 O-2 0.2604 0.6328 -0.0113 1 0.0
W14 W+6 0.09545 0.45767 -0.51906 1 0.0
O225 O-2 0.3136 0.9265 0.2488 1 0.0
O51 O-2 0.259 0.2757 -0.5332 1 0.0
O197 O-2 0.239 0.9589 -0.308 1 0.0
O42 O-2 0.3764 0.6582 -0.42 1 0.0
O203 O-2 0.171 0.4107 -0.6641 1 0.0
W26 W+6 0.41987 0.45268 -0.45144 1 0.0
O37 O-2 0.3858 0.9167 -0.546 1 0.0
O108 O-2 0.084 0.738 -0.0056 1 0.0
O161 O-2 0.3127 0.8188 0.071 1 0.0
O123 O-2 -0.2316 0.6619 -0.038 1 0.0
P4 P+5 -0.0922 0.7118 -0.1167 1 0.0
O157 O-2 0.1458 0.5235 -0.2872 1 0.0
O5 O-2 0.2357 0.6075 -0.11 1 0.0
W47 W+6 0.1256 0.84871 -0.51923 1 0.0
O111 O-2 -0.1354 0.7387 0.012 1 0.0
O49 O-2 0.254 0.3852 -0.4913 1 0.0
O244 O-2 0.3481 0.5388 0.1193 1 0.0
Fe13 Fe+3 0.0372 0.6341 -0.11638 1 0.0
O186 O-2 0.3836 0.2549 -0.5142 1 0.0
O240 O-2 0.4374 1.0269 -0.5063 1 0.0
O58 O-2 0.1472 0.6608 -0.471 1 0.0
O99 O-2 0.3798 0.797 -0.0216 1 0.0
O98 O-2 0.5839 0.7641 0.0524 1 0.0
O50 O-2 0.3041 0.2893 -0.4472 1 0.0
W30 W+6 0.41074 0.90235 -0.02199 1 0.0
O119 O-2 -0.0537 0.6611 -0.098 1 0.0
O152 O-2 0.0199 0.9022 0.021 1 0.0
O124 O-2 -0.0632 0.564 -0.0411 1 0.0
O248 O-2 0.2318 0.5125 -0.614 1 0.0
O39 O-2 0.3792 0.7506 -0.5848 1 0.0
Fe14 Fe+3 0.037 0.7935 -0.12071 1 0.0
O3 O-2 0.1099 0.7451 -0.328 1 0.0
O160 O-2 0.4791 0.6283 0.03 1 0.0
W12 W+6 -0.09103 0.84298 0.12615 1 0.0
O232 O-2 0.4947 0.7936 0.1799 1 0.0
O69 O-2 0.1854 0.3203 -0.2614 1 0.0
O30 O-2 0.3208 1.0566 -0.3139 1 0.0
W15 W+6 0.46342 0.71114 0.15783 1 0.0
O182 O-2 0.3784 0.4988 -0.3 1 0.0
O23 O-2 0.3331 0.743 -0.2823 1 0.0
O10 O-2 0.3297 0.6218 -0.28 1 0.0
O200 O-2 0.1556 1.1096 -0.4241 1 0.0
W9 W+6 -0.23195 0.78604 -0.1075 1 0.0
O66 O-2 0.3322 0.3913 -0.2808 1 0.0
O43 O-2 0.2223 0.7089 -0.5335 1 0.0
Fe20 Fe+3 0.3389 0.5729 -0.4371 1 0.0
Fe21 Fe+3 0.0366 0.7667 0.1234 1 0.0
W11 W+6 0.52292 0.65472 -0.08474 1 0.0
O41 O-2 0.1749 0.8296 -0.5714 1 0.0
W35 W+6 0.2682 0.34918 -0.26304 1 0.0
O163 O-2 -0.1184 0.6544 0.1742 1 0.0
Fe23 Fe+3 0.1768 0.5753 -0.4727 1 0.0
W10 W+6 0.41442 0.58518 -0.01249 1 0.0
O171 O-2 -0.0125 0.833 0.1516 1 0.0
O67 O-2 0.1254 0.4206 -0.248 1 0.0
O193 O-2 -0.117 0.8262 -0.1792 1 0.0
O185 O-2 -0.0572 0.7576 0.0778 1 0.0
O183 O-2 0.2623 0.975 -0.386 1 0.0
O176 O-2 0.4314 0.8261 -0.5124 1 0.0
O29 O-2 0.2759 0.9725 -0.2179 1 0.0
O77 O-2 -0.1456 0.8666 0.004 1 0.0
Fe10 Fe+3 0.1861 0.6229 -0.1688 1 0.0
O198 O-2 0.0161 0.6407 -0.1821 1 0.0
O175 O-2 -0.1969 0.8004 -0.2621 1 0.0
Fe28 Fe+3 0.2867 0.5578 -0.5646 1 0.0
O237 O-2 -0.0107 0.7122 0.1531 1 0.0
Fe2 Fe+3 0.1965 0.4821 -0.2482 0.75 0.0
O223 O-2 0.4875 0.9365 -0.3015 1 0.0
O79 O-2 0.3972 0.8639 0.1942 1 0.0
O88 O-2 0.5153 0.7083 0.1049 1 0.0
O213 O-2 0.1346 0.2623 -0.5677 1 0.0
O113 O-2 -0.2162 0.7668 -0.17 1 0.0
W5 W+6 -0.06364 0.90261 0.01385 1 0.0
O132 O-2 0.3356 1.0042 0.1025 1 0.0
W23 W+6 0.46005 0.86017 0.15194 1 0.0
O97 O-2 0.4657 0.6033 -0.061 1 0.0
O9 O-2 0.1161 0.6017 -0.134 1 0.0
O127 O-2 0.3479 0.575 -0.0546 1 0.0
O53 O-2 0.1729 0.2908 -0.474 1 0.0
O104 O-2 0.0569 0.621 -0.0494 1 0.0
O74 O-2 0.3628 0.9187 0.0288 1 0.0
O187 O-2 0.0231 0.4447 -0.5493 1 0.0
O121 O-2 0.5527 0.8129 -0.026 1 0.0
W36 W+6 0.2281 0.97685 -0.53143 1 0.0
O151 O-2 0.11 0.9714 -0.3371 1 0.0
P7 P+5 0.2515 0.9257 -0.3583 1 0.0
O228 O-2 -0.2424 0.7433 0.035 1 0.0
W51 W+6 0.2144 0.9045 -0.2478 0.25 0.0
O212 O-2 0.4295 0.9736 -0.0265 1 0.0
O16 O-2 0.3549 0.6553 -0.1149 1 0.0
O71 O-2 0.1329 0.3007 -0.3477 1 0.0
O136 O-2 0.2727 1.0896 -0.394 1 0.0
O40 O-2 0.3453 0.7015 -0.505 1 0.0
O238 O-2 0.029 0.6847 -0.2725 1 0.0
O145 O-2 0.2307 0.7269 0.2006 1 0.0
O242 O-2 0.0571 0.8591 -0.5495 1 0.0
O54 O-2 0.0749 0.4523 -0.4564 1 0.0
O78 O-2 0.5114 0.8399 0.0987 1 0.0
O179 O-2 0.4176 0.6493 0.121 1 0.0
O19 O-2 0.0799 0.8524 -0.37 1 0.0
W6 W+6 -0.20563 0.6658 0.02771 1 0.0
O155 O-2 0.3446 0.3548 -0.557 1 0.0
O1 O-2 0.1065 0.6223 -0.3266 1 0.0
W48 W+6 0.3943 0.83077 -0.5734 1 0.0
W17 W+6 0.37856 0.97583 -0.49686 1 0.0
O48 O-2 0.197 0.4829 -0.479 1 0.0
O217 O-2 0.455 0.4001 -0.3094 1 0.0
W8 W+6 0.38249 0.42136 -0.33041 1 0.0
W13 W+6 0.54004 0.83413 0.04068 1 0.0
Fe22 Fe+3 0.1877 0.7392 -0.4714 1 0.0
W20 W+6 0.33719 0.60956 0.10149 1 0.0
Fe6 Fe+3 0.0581 0.822 0.0098 1 0.0
O114 O-2 -0.1877 0.6821 -0.2415 1 0.0
W32 W+6 0.41204 0.91861 -0.32383 1 0.0
W19 W+6 -0.08511 0.55338 -0.10628 1 0.0
O100 O-2 0.4024 0.7233 0.197 1 0.0
O138 O-2 0.2506 0.9158 0.0667 1 0.0
O26 O-2 0.1384 0.9863 -0.4187 1 0.0
O220 O-2 -0.0776 0.5131 0.0405 1 0.0
O80 O-2 0.1892 0.8259 0.1044 1 0.0
O61 O-2 0.1347 0.5679 -0.417 1 0.0
O96 O-2 0.475 0.8795 0.0226 1 0.0
